data_2009798
loop_
_publ_author_name
'Olszak, Tomasz A.'
'Peeters, Oswald M.'
'Blaton, Norbert M.'
'De Ranter, Camiel J.'

_publ_section_title
;
 1-Methyl-2-methylthio-5-nitroimidazole, C~5~H~7~N~3~O~2~S
;
_journal_issue 6
_journal_name_full 'Acta Crystallographica Section C'
_journal_page_first 919
_journal_page_last 921
_journal_paper_doi 10.1107/S0108270193012521
_journal_volume 50
_journal_year 1994
_chemical_formula_analytical 'C5 H7 N3 O2 S1 '
_chemical_formula_moiety 'C5 H7 N3 O2 S1 '
_chemical_formula_sum 'C5 H7 N3 O2 S'
_chemical_formula_weight 173.19
_chemical_name_systematic
;
1-methyl-2-methylthio-5-nitroimidazole
;
_space_group_IT_number 14
_symmetry_cell_setting monoclinic
_symmetry_space_group_name_Hall '-P 2yn'
_symmetry_space_group_name_H-M 'P 1 21/n 1'
_cell_angle_alpha 90.00
_cell_angle_beta 95.49(4)
_cell_angle_gamma 90.00
_cell_formula_units_Z 4
_cell_length_a 7.7690(10)
_cell_length_b 6.5750(10)
_cell_length_c 15.258(3)
_cell_measurement_reflns_used 42
_cell_measurement_temperature 293
_cell_measurement_theta_max 19.36
_cell_measurement_theta_min 10.13
_cell_volume 775.8(2)
_computing_cell_refinement DIF4
_computing_data_collection 'DIF4 (Stoe & Cie, 1992)'
_computing_data_reduction 'REDU4 (Stoe & Cie, 1992)'
_computing_molecular_graphics 'ORTEPII (Johnson, 1976)'
_computing_publication_material 'PARST (Nardelli, 1983)'
_computing_structure_refinement 'SHELX76 (Sheldrick, 1976)'
_computing_structure_solution 'SHELXS86 (Sheldrick, 1985)'
_diffrn_ambient_temperature 293
_diffrn_measurement_device 'Stoe Stadi-4 four-circle diffractometer'
_diffrn_measurement_method '\w scan'
_diffrn_radiation_type MoK\a
_diffrn_radiation_wavelength .71069
_diffrn_reflns_av_R_equivalents 0.011
_diffrn_reflns_limit_h_max 10
_diffrn_reflns_limit_h_min -10
_diffrn_reflns_limit_k_max 9
_diffrn_reflns_limit_k_min 0
_diffrn_reflns_limit_l_max 20
_diffrn_reflns_limit_l_min -20
_diffrn_reflns_number 4071
_diffrn_reflns_reduction_process
;
Intensities of three standard reflections monitored every hour
showed an average decrease in intensity of 25%. The scale factor
has been applied to rescale the intensities. (REDU4)
;
_diffrn_reflns_theta_max 27.50
_diffrn_reflns_theta_min 1.34
_diffrn_standards_decay_% 25
_diffrn_standards_interval_time 60
_diffrn_standards_number 3
_exptl_absorpt_coefficient_mu .3538
_exptl_crystal_colour yellow
_exptl_crystal_density_diffrn 1.4827
_exptl_crystal_description block
_exptl_crystal_F_000 360
_exptl_crystal_size_max 0.3
_exptl_crystal_size_mid 0.3
_exptl_crystal_size_min 0.4
_refine_diff_density_max 0.21
_refine_diff_density_min -0.25
_refine_ls_extinction_method none
_refine_ls_goodness_of_fit_obs 0.9616
_refine_ls_hydrogen_treatment refall
_refine_ls_matrix_type full
_refine_ls_number_parameters 128
_refine_ls_number_reflns 1408
_refine_ls_R_factor_obs 0.038
_refine_ls_shift/esd_max 0.006
_refine_ls_structure_factor_coef F
_refine_ls_weighting_details 'w = 1/[\s^2^(F) + 0.003802F^2^]'
_refine_ls_weighting_scheme calc
_refine_ls_wR_factor_obs 0.062
_reflns_number_observed 1408
_reflns_number_total 1794
_reflns_observed_criterion >2.0\s(I)
_cod_data_source_file na1068.cif
_cod_data_source_block Y
_cod_depositor_comments
;
The following automatic conversions were performed:
'_symmetry_cell_setting' value 'Monoclinic' changed to 'monoclinic'
according to '/home/saulius/struct/CIF-dictionaries/cif_core.dic'
dictionary named 'cif_core.dic' version 2.4.1 from 2010-06-29.

Automatic conversion script
Id: cif_fix_enum 1527 2010-12-29 10:47:43Z saulius 

The following automatic conversions were performed:

'_symmetry_cell_setting' value 'Monoclinic' changed to 'monoclinic'
according to /home/saulius/struct/CIF-dictionaries/cif_core.dic
dictionary named 'cif_core.dic' version 2.4.1 from 2010-06-29.

Automatic conversion script
Id: cif_fix_values 1715 2011-07-08 13:25:40Z adriana 

The following automatic conversions were performed:

'_refine_ls_weighting_scheme' value 'w = 1/[\s^2^(F) + 0.003802F^2^]'
was changed to 'calc'. New tag '_refine_ls_weighting_details' was
created. The value of the new tag was set to 'w = 1/[\s^2^(F) +
0.003802F^2^]'.

Automatic conversion script
Id: cif_fix_values 3143 2015-03-26 13:38:13Z robertas 
;
_cod_original_sg_symbol_H-M 'P 21/n'
_cod_original_formula_sum 'C5 H7 N3 O2 S1 '
_cod_database_code 2009798

loop_
_symmetry_equiv_pos_as_xyz
+x,+y,+z
-x,-y,-z
1/2-x,1/2+y,1/2-z
1/2+x,1/2-y,1/2+z

loop_
_atom_site_aniso_label
_atom_site_aniso_U_11
_atom_site_aniso_U_22
_atom_site_aniso_U_33
_atom_site_aniso_U_12
_atom_site_aniso_U_13
_atom_site_aniso_U_23
N1 .0430(6) .0447(7) .0380(6) .0030(5) .0079(4) .0071(5)
C11 .0720(10) .0620(10) .0500(10) .0157(8) .0161(9) .0021(9)
C2 .042(7) .045(8) .041(7) -.0007(6) .0055(5) .0055(6)
S21 .062(3) .056(3) .068(4) -.0138(2) .0048(2) -.0055(2)
C22 .093(2) .109(2) .0600(10) -.035(2) -.0020(10) -.004(2)
N3 .058(8) .057(8) .043(7) .007(6) .008(5) .002(6)
C4 .050(8) .046(9) .057(9) .007(7) .010(7) .003(6)
C5 .041(7) .043(7) .046(8) -.004(6) .003(6) .008(6)
N50 .056(8) .0640(10) .058(9) -.018(7) .000(6) .013(7)
O501 .0890(10) .0650(10) .1020(10) -.028(9) -.006(9) -.005(8)
O502 .1140(10) .1080(10) .046(8) -.018(8) .006(8) .0040(10)

loop_
_atom_site_label
_atom_site_fract_x
_atom_site_fract_y
_atom_site_fract_z
_atom_site_U_iso_or_equiv
_atom_site_thermal_displace_type
_atom_site_calc_flag
_atom_site_calc_attached_atom
_atom_site_type_symbol
N1 .73510(10) .4436(2) 1.03910(10) .0416(4) aniso . . N
C11 .6811(3) .3077(3) 1.10710(10) .0609(7) aniso . . C
C2 .7124(2) .4085(2) .95140(10) .0427(4) aniso . . C
S21 .60760(10) .19190(10) .90871(3) .0620(2) aniso . . S
C22 .6282(4) .2302(6) .7937(2) .0880(10) aniso . . C
N3 .7753(2) .5567(2) .90440(10) .053(4) aniso . . N
C4 .8424(2) .6936(3) .96390(10) .051(5) aniso . . C
C5 .8191(2) .6287(3) 1.04690(10) .044(4) aniso . . C
N50 .8703(2) .7282(3) 1.12690(10) .060(6) aniso . . N
O501 .9422(2) .8936(3) 1.12300(10) .086(7) aniso . . O
O502 .8417(3) .6468(4) 1.19610(10) .090(6) aniso . . O
H111 .783(5) .273(5) 1.146(3) .130(10) iso . . H
H112 .603(4) .369(6) 1.135(2) .110(10) iso . . H
H113 .634(4) .192(6) 1.093(2) .120(10) iso . . H
H221 .574(5) .120(6) .776(2) .120(10) iso . . H
H222 .750(5) .229(5) .787(2) .110(10) iso . . H
H223 .580(5) .366(8) .777(3) .140(10) iso . . H
H4 .887(3) .805(4) .943(2) .067(7) iso . . H

loop_
_atom_type_symbol
_atom_type_description
_atom_type_scat_dispersion_real
_atom_type_scat_dispersion_imag
_atom_type_scat_source
N Nitrogen .004 .003 'CRYSRULER Rizzoli et al., 1989'
C Carbon .002 .002 'CRYSRULER Rizzoli et al., 1989'
S Sulphur .110 .124 'CRYSRULER Rizzoli et al., 1989'
O Oxygen .008 .006 'CRYSRULER Rizzoli et al., 1989'
H Hydrogen .000 .000 'CRYSRULER Rizzoli et al., 1989'

loop_
_geom_angle_atom_site_label_1
_geom_angle_atom_site_label_2
_geom_angle_atom_site_label_3
_geom_angle
_geom_angle_publ_flag
C2 N1 C5 104.60(10) yes
C11 N1 C5 130.1(2) yes
C11 N1 C2 125.40(10) yes
N1 C11 H113 120(2) no
N1 C11 H112 109(2) no
N1 C11 H111 108(2) no
H112 C11 H113 103(3) no
H111 C11 H113 105(3) no
H111 C11 H112 112(3) no
N1 C2 N3 112.90(10) yes
N1 C2 S21 121.60(10) yes
S21 C2 N3 125.60(10) yes
C2 S21 C22 99.80(10) yes
S21 C22 H223 108(2) no
S21 C22 H222 107(2) no
S21 C22 H221 96(2) no
H222 C22 H223 109(3) no
H221 C22 H223 121(3) no
H221 C22 H222 114(3) no
C2 N3 C4 105.30(10) yes
N3 C4 H4 117(2) no
N3 C4 C5 109.8(2) yes
C5 C4 H4 133(2) no
N1 C5 C4 107.4(2) yes
C4 C5 N50 127.4(2) yes
N1 C5 N50 125.2(2) yes
C5 N50 O502 119.0(2) yes
C5 N50 O501 117.5(2) yes
O501 N50 O502 123.4(2) yes

loop_
_geom_bond_atom_site_label_1
_geom_bond_atom_site_label_2
_geom_bond_distance
_geom_bond_publ_flag
N1 C11 1.461(2) yes
N1 C2 1.353(2) yes
N1 C5 1.381(2) yes
C11 H111 .97(3) no
C11 H112 .88(3) no
C11 H113 .86(3) no
C2 S21 1.7360(10) yes
C2 N3 1.330(2) yes
S21 C22 1.795(3) yes
C22 H221 .87(3) no
C22 H222 .96(3) no
C22 H223 .99(4) no
N3 C4 1.347(2) yes
C4 C5 1.365(2) yes
C4 H4 .88(2) no
C5 N50 1.408(2) yes
N50 O501 1.227(2) yes
N50 O502 1.223(2) yes

loop_
_geom_torsion_atom_site_label_1
_geom_torsion_atom_site_label_2
_geom_torsion_atom_site_label_3
_geom_torsion_atom_site_label_4
_geom_torsion
_geom_torsion_publ_flag
C2 N1 C5 N50 -180.0(2) no
C11 N1 C5 N50 -.6(3) no
C2 N1 C5 C4 -.2(2) no
C11 N1 C5 C4 179.2(2) no
C11 N1 C2 S21 1.6(3) no
C11 N1 C2 N3 -179.4(2) no
C2 N1 C11 H113 2(3) no
C2 N1 C11 H112 -115(2) no
C2 N1 C11 H111 122(2) no
C5 N1 C11 H113 -176(3) no
C5 N1 C11 H112 64(2) no
C5 N1 C11 H111 -56(2) no
C5 N1 C2 N3 -.1(2) no
C5 N1 C2 S21 -179.00(10) no
N1 C2 N3 C4 .3(2) no
N1 C2 S21 C22 -177.6(2) no
S21 C2 N3 C4 179.10(10) no
N3 C2 S21 C22 3.6(2) no
C2 S21 C22 H221 -179(3) no
C2 S21 C22 H222 63(2) no
C2 S21 C22 H223 -54(3) no
C2 N3 C4 C5 -.4(2) no
C2 N3 C4 H4 -177(2) no
N3 C4 C5 N1 .3(2) no
N3 C4 C5 N50 -179.9(2) no
H4 C4 C5 N1 178(2) no
H4 C4 C5 N50 -1(2) no
C4 C5 N50 O501 1.1(3) no
N1 C5 N50 O501 -179.2(2) no
C4 C5 N50 O502 -178.8(2) no
N1 C5 N50 O502 .9(3) no
